data_7152025
loop_
_publ_author_name
'Zeng, Zhiping'
'Luo, Ping'
'Jiang, Yao'
'Liu, Yan'
'Tang, Guo'
'Xu, Pengxiang'
'Zhao, Yufen'
'Blackburn, G. Michael'

_publ_section_title
;
 Chiral phosphoproline-catalyzed asymmetric Michael addition of ketones
 to nitroolefins: an experimental and theoretical study.
;
_journal_issue 20
_journal_name_full 'Organic &amp; biomolecular chemistry'
_journal_page_first 6973
_journal_page_last 6978
_journal_paper_doi 10.1039/c1ob06143g
_journal_volume 9
_journal_year 2011
_chemical_formula_moiety 'C30 H33 N2 O6 P S'
_chemical_formula_sum 'C30 H33 N2 O6 P S'
_chemical_formula_weight 580.62
_chemical_name_systematic
;
(R)-(diphenylphosphoryl)((S)-1-(quinolin-8-ylsulfonyl)pyrrolidin-2-yl)methanol
;
_space_group_IT_number 4
_symmetry_cell_setting monoclinic
_symmetry_space_group_name_Hall 'P 2yb'
_symmetry_space_group_name_H-M 'P 1 21 1'
_atom_sites_solution_hydrogens geom
_atom_sites_solution_primary direct
_atom_sites_solution_secondary difmap
_audit_creation_method SHELXL-97
_cell_angle_alpha 90.00
_cell_angle_beta 93.010(4)
_cell_angle_gamma 90.00
_cell_formula_units_Z 2
_cell_length_a 8.494(2)
_cell_length_b 11.250(3)
_cell_length_c 14.974(4)
_cell_measurement_reflns_used 6006
_cell_measurement_temperature 446(2)
_cell_measurement_theta_max 28.18
_cell_measurement_theta_min 2.76
_cell_volume 1428.9(6)
_computing_cell_refinement 'SMART (Bruker, 2001)'
_computing_data_collection 'SMART (Bruker, 2001)'
_computing_data_reduction SAINT
_computing_molecular_graphics 'ORTEP-3 (Farrugia, 1997)'
_computing_publication_material SHELXL97
_computing_structure_refinement 'SHELXL-97 (Sheldrick, 1997)'
_computing_structure_solution 'SHELXS-97 (Sheldrick, 1990)'
_diffrn_ambient_temperature 446(2)
_diffrn_measured_fraction_theta_full 0.997
_diffrn_measured_fraction_theta_max 0.997
_diffrn_measurement_device_type 'Bruker APEX area-detector diffractometer'
_diffrn_measurement_method '\f and \w scan'
_diffrn_radiation_monochromator graphite
_diffrn_radiation_source 'fine-focus sealed tube'
_diffrn_radiation_type MoK\a
_diffrn_radiation_wavelength 0.71073
_diffrn_reflns_av_R_equivalents 0.0349
_diffrn_reflns_av_sigmaI/netI 0.0550
_diffrn_reflns_limit_h_max 10
_diffrn_reflns_limit_h_min -10
_diffrn_reflns_limit_k_max 14
_diffrn_reflns_limit_k_min -14
_diffrn_reflns_limit_l_max 19
_diffrn_reflns_limit_l_min -18
_diffrn_reflns_number 11914
_diffrn_reflns_theta_full 27.00
_diffrn_reflns_theta_max 27.00
_diffrn_reflns_theta_min 1.36
_exptl_absorpt_coefficient_mu 0.216
_exptl_absorpt_correction_T_max 0.9808
_exptl_absorpt_correction_T_min 0.8295
_exptl_absorpt_correction_type multi-scan
_exptl_absorpt_process_details 'SADABS (Bruker, 2001)'
_exptl_crystal_colour colorless
_exptl_crystal_density_diffrn 1.349
_exptl_crystal_density_method 'not measured'
_exptl_crystal_description block
_exptl_crystal_F_000 612
_exptl_crystal_size_max 0.90
_exptl_crystal_size_mid 0.33
_exptl_crystal_size_min 0.09
_refine_diff_density_max 0.406
_refine_diff_density_min -0.350
_refine_diff_density_rms 0.061
_refine_ls_abs_structure_details 'Flack H D (1983), Acta Cryst. A39, 876-881'
_refine_ls_abs_structure_Flack 0.02(8)
_refine_ls_extinction_method none
_refine_ls_goodness_of_fit_ref 1.037
_refine_ls_hydrogen_treatment constr
_refine_ls_matrix_type full
_refine_ls_number_parameters 361
_refine_ls_number_reflns 6076
_refine_ls_number_restraints 1
_refine_ls_restrained_S_all 1.037
_refine_ls_R_factor_all 0.0522
_refine_ls_R_factor_gt 0.0485
_refine_ls_shift/su_max 0.001
_refine_ls_shift/su_mean 0.000
_refine_ls_structure_factor_coef Fsqd
_refine_ls_weighting_details 'calc w=1/[\s^2^(Fo^2^)+(0.0764P)^2^+0.1466P] where P=(Fo^2^+2Fc^2^)/3'
_refine_ls_weighting_scheme calc
_refine_ls_wR_factor_gt 0.1243
_refine_ls_wR_factor_ref 0.1265
_reflns_number_gt 5630
_reflns_number_total 6076
_reflns_threshold_expression >2sigma(I)
_cod_data_source_file c1ob06143g.txt
_cod_data_source_block 5
_cod_depositor_comments
;
The following automatic conversions were performed:

'_symmetry_cell_setting' value 'Monoclinic' changed to 'monoclinic'
according to /home/saulius/struct/CIF-dictionaries/cif_core.dic
dictionary named 'cif_core.dic' version 2.4.1 from
2010-06-29.

'_exptl_absorpt_correction_type' value 'Multi-scan'
changed to 'multi-scan' according to
/home/saulius/struct/CIF-dictionaries/cif_core.dic dictionary named
'cif_core.dic' version 2.4.1 from 2010-06-29.

Automatic conversion script
Id: cif_fix_values 1715 2011-07-08 13:25:40Z adriana 
;
_cod_original_cell_volume 1429.0(6)
_cod_original_sg_symbol_H-M p_21
_cod_database_code 7152025

loop_
_symmetry_equiv_pos_as_xyz
'x, y, z'
'-x, y+1/2, -z'

loop_
_atom_site_label
_atom_site_type_symbol
_atom_site_fract_x
_atom_site_fract_y
_atom_site_fract_z
_atom_site_U_iso_or_equiv
_atom_site_adp_type
_atom_site_occupancy
_atom_site_symmetry_multiplicity
_atom_site_calc_flag
_atom_site_refinement_flags
P1 P 0.39600(7) 0.18807(5) 0.54260(4) 0.02087(14) Uani 1 1 d .
S2 S 0.62962(8) 0.05883(6) 0.26403(4) 0.02933(16) Uani 1 1 d .
C1 C 0.1892(3) 0.1953(3) 0.55669(16) 0.0251(5) Uani 1 1 d .
O2 O 0.3424(2) -0.01848(15) 0.46294(12) 0.0253(4) Uani 1 1 d .
H2A H 0.4002 -0.0767 0.4684 0.038 Uiso 1 1 calc R
N3 N 0.4504(2) 0.0605(2) 0.29107(13) 0.0282(5) Uani 1 1 d .
O4 O 0.7243(2) 0.0392(2) 0.34359(13) 0.0408(5) Uani 1 1 d .
O5 O 0.6393(3) -0.02207(19) 0.19186(14) 0.0410(5) Uani 1 1 d .
O6 O 0.4599(2) 0.30653(17) 0.52192(13) 0.0295(4) Uani 1 1 d .
C7 C 0.6872(3) 0.2019(3) 0.22817(18) 0.0337(6) Uani 1 1 d .
C8 C 0.4021(3) 0.1412(2) 0.36223(17) 0.0251(5) Uani 1 1 d .
H8A H 0.4594 0.2166 0.3594 0.030 Uiso 1 1 calc R
C9 C 0.4851(3) 0.1270(2) 0.64388(17) 0.0248(5) Uani 1 1 d .
C10 C 0.2264(3) 0.1610(3) 0.33856(18) 0.0347(7) Uani 1 1 d .
H10A H 0.1626 0.1101 0.3745 0.042 Uiso 1 1 calc R
H10B H 0.1977 0.2431 0.3489 0.042 Uiso 1 1 calc R
C11 C 0.1182(3) 0.3056(3) 0.5462(2) 0.0326(6) Uani 1 1 d .
H11A H 0.1784 0.3723 0.5347 0.039 Uiso 1 1 calc R
C12 C 0.4337(3) 0.0835(2) 0.45318(16) 0.0209(5) Uani 1 1 d .
H12A H 0.5451 0.0605 0.4588 0.025 Uiso 1 1 calc R
C13 C 0.1014(3) 0.0969(3) 0.57612(19) 0.0329(6) Uani 1 1 d .
H13A H 0.1496 0.0234 0.5853 0.039 Uiso 1 1 calc R
C14 C 0.6822(5) 0.3639(3) 0.1217(3) 0.0585(11) Uani 1 1 d .
C15 C 0.6192(4) 0.2546(3) 0.1502(2) 0.0392(7) Uani 1 1 d .
N16 N 0.4961(4) 0.2008(3) 0.10564(17) 0.0488(7) Uani 1 1 d .
C17 C 0.5334(3) 0.0111(3) 0.65372(19) 0.0336(6) Uani 1 1 d .
H17A H 0.5160 -0.0429 0.6073 0.040 Uiso 1 1 calc R
C18 C 0.6080(4) -0.0242(3) 0.7331(2) 0.0439(7) Uani 1 1 d .
H18A H 0.6412 -0.1026 0.7398 0.053 Uiso 1 1 calc R
C19 C 0.8076(4) 0.2554(3) 0.2762(2) 0.0457(8) Uani 1 1 d .
H19A H 0.8498 0.2204 0.3284 0.055 Uiso 1 1 calc R
C20 C 0.5112(4) 0.2070(3) 0.7143(2) 0.0407(7) Uani 1 1 d .
H20A H 0.4777 0.2854 0.7082 0.049 Uiso 1 1 calc R
C21 C 0.8681(5) 0.3641(4) 0.2464(3) 0.0643(11) Uani 1 1 d .
H21A H 0.9508 0.4003 0.2793 0.077 Uiso 1 1 calc R
C22 C 0.6341(4) 0.0538(4) 0.8020(2) 0.0504(8) Uani 1 1 d .
H22A H 0.6842 0.0288 0.8554 0.060 Uiso 1 1 calc R
C24 C -0.1299(3) 0.2170(3) 0.5700(2) 0.0493(9) Uani 1 1 d .
H24A H -0.2385 0.2241 0.5736 0.059 Uiso 1 1 calc R
C25 C 0.8099(6) 0.4157(4) 0.1727(3) 0.0683(13) Uani 1 1 d .
H25A H 0.8531 0.4869 0.1540 0.082 Uiso 1 1 calc R
C26 C 0.3163(4) 0.0283(3) 0.2294(2) 0.0402(7) Uani 1 1 d .
H26A H 0.2702 -0.0469 0.2461 0.048 Uiso 1 1 calc R
H26B H 0.3481 0.0232 0.1682 0.048 Uiso 1 1 calc R
C27 C 0.4368(6) 0.2564(5) 0.0336(2) 0.0650(12) Uani 1 1 d .
H27A H 0.3508 0.2214 0.0029 0.078 Uiso 1 1 calc R
C28 C -0.0423(4) 0.3157(3) 0.5530(2) 0.0454(8) Uani 1 1 d .
H28A H -0.0910 0.3894 0.5460 0.054 Uiso 1 1 calc R
C29 C 0.2027(4) 0.1301(3) 0.2408(2) 0.0438(8) Uani 1 1 d .
H29A H 0.2281 0.1971 0.2034 0.053 Uiso 1 1 calc R
H29B H 0.0949 0.1057 0.2263 0.053 Uiso 1 1 calc R
C30 C 0.6159(7) 0.4148(4) 0.0448(3) 0.0796(17) Uani 1 1 d .
H30A H 0.6564 0.4855 0.0235 0.096 Uiso 1 1 calc R
C31 C -0.0608(4) 0.1088(3) 0.5818(2) 0.0434(8) Uani 1 1 d .
H31A H -0.1220 0.0427 0.5937 0.052 Uiso 1 1 calc R
C33 C 0.5854(4) 0.1699(4) 0.7915(2) 0.0521(9) Uani 1 1 d .
H33A H 0.6038 0.2236 0.8381 0.062 Uiso 1 1 calc R
C34 C 0.4918(7) 0.3619(5) 0.0003(3) 0.0758(15) Uani 1 1 d .
H34A H 0.4452 0.3957 -0.0513 0.091 Uiso 1 1 calc R
O1 O 0.9560(4) 0.6768(3) 0.07182(19) 0.0789(9) Uani 1 1 d .
C39 C 1.0068(5) 0.7684(4) 0.1190(3) 0.0620(10) Uani 1 1 d .
O3 O 1.1007(5) 0.8375(5) 0.0924(3) 0.1106(14) Uani 1 1 d .
C37 C 0.9325(6) 0.7765(5) 0.2046(3) 0.0766(14) Uani 1 1 d .
H37A H 0.9744 0.8436 0.2375 0.115 Uiso 1 1 calc R
H37B H 0.9536 0.7052 0.2384 0.115 Uiso 1 1 calc R
H37C H 0.8207 0.7859 0.1942 0.115 Uiso 1 1 calc R
C36 C 1.1090(9) 0.5696(7) -0.0239(3) 0.121(3) Uani 1 1 d .
H36A H 1.1435 0.5685 -0.0839 0.182 Uiso 1 1 calc R
H36B H 1.0505 0.4985 -0.0130 0.182 Uiso 1 1 calc R
H36C H 1.1990 0.5738 0.0176 0.182 Uiso 1 1 calc R
C35 C 1.0215(13) 0.6598(7) -0.0136(4) 0.152(4) Uani 1 1 d .
H35B H 0.9348 0.6556 -0.0582 0.182 Uiso 1 1 calc R
H35C H 1.0823 0.7301 -0.0265 0.182 Uiso 1 1 calc R

loop_
_atom_site_aniso_label
_atom_site_aniso_U_11
_atom_site_aniso_U_22
_atom_site_aniso_U_33
_atom_site_aniso_U_23
_atom_site_aniso_U_13
_atom_site_aniso_U_12
P1 0.0151(3) 0.0194(3) 0.0284(3) -0.0002(3) 0.0030(2) -0.0002(2)
S2 0.0290(3) 0.0318(3) 0.0278(3) 0.0025(3) 0.0071(2) 0.0037(3)
C1 0.0170(10) 0.0283(13) 0.0303(12) -0.0011(11) 0.0044(9) 0.0014(11)
O2 0.0193(8) 0.0187(9) 0.0385(10) -0.0002(7) 0.0054(7) 0.0005(7)
N3 0.0262(11) 0.0316(11) 0.0271(10) -0.0017(10) 0.0038(8) -0.0029(10)
O4 0.0286(10) 0.0595(15) 0.0349(10) 0.0090(10) 0.0075(8) 0.0067(10)
O5 0.0468(13) 0.0371(12) 0.0402(11) -0.0030(9) 0.0134(9) 0.0034(10)
O6 0.0225(9) 0.0238(9) 0.0423(11) -0.0013(8) 0.0027(8) -0.0020(7)
C7 0.0358(14) 0.0320(15) 0.0349(14) -0.0030(12) 0.0155(11) -0.0019(12)
C8 0.0237(12) 0.0233(12) 0.0285(13) -0.0004(10) 0.0035(9) -0.0014(10)
C9 0.0179(11) 0.0333(14) 0.0234(12) 0.0003(10) 0.0028(9) -0.0019(10)
C10 0.0265(13) 0.0433(18) 0.0340(14) 0.0040(12) -0.0019(10) 0.0080(11)
C11 0.0231(13) 0.0326(15) 0.0425(15) 0.0020(12) 0.0040(11) 0.0077(11)
C12 0.0141(10) 0.0226(13) 0.0261(12) -0.0014(9) 0.0030(8) 0.0020(8)
C13 0.0256(13) 0.0325(14) 0.0415(16) -0.0010(12) 0.0114(11) 0.0010(11)
C14 0.077(3) 0.0414(19) 0.061(2) 0.0129(17) 0.046(2) 0.0154(19)
C15 0.0483(19) 0.0355(16) 0.0356(15) 0.0018(13) 0.0181(13) 0.0076(14)
N16 0.0579(17) 0.0541(18) 0.0348(13) 0.0109(13) 0.0069(12) 0.0145(16)
C17 0.0375(15) 0.0304(14) 0.0326(14) 0.0034(11) 0.0007(12) -0.0024(12)
C18 0.0477(18) 0.0424(18) 0.0408(17) 0.0069(14) -0.0038(14) 0.0048(15)
C19 0.0403(18) 0.0489(19) 0.0495(18) -0.0118(15) 0.0160(14) -0.0076(15)
C20 0.0475(17) 0.0387(18) 0.0359(15) -0.0092(13) 0.0032(12) 0.0039(14)
C21 0.059(2) 0.050(2) 0.086(3) -0.020(2) 0.028(2) -0.0221(19)
C22 0.054(2) 0.066(2) 0.0299(14) 0.0099(16) -0.0079(13) -0.0020(19)
C24 0.0173(13) 0.067(3) 0.064(2) -0.0028(17) 0.0069(13) 0.0093(14)
C25 0.078(3) 0.0325(19) 0.099(4) -0.005(2) 0.048(3) -0.0139(19)
C26 0.0386(16) 0.0449(18) 0.0366(15) -0.0072(13) -0.0017(12) -0.0073(13)
C27 0.076(3) 0.081(3) 0.0387(19) 0.0155(19) 0.0085(17) 0.030(2)
C28 0.0277(15) 0.050(2) 0.059(2) 0.0052(16) 0.0036(13) 0.0180(14)
C29 0.0333(16) 0.061(2) 0.0365(16) 0.0016(14) -0.0076(12) 0.0051(15)
C30 0.108(4) 0.061(3) 0.076(3) 0.035(2) 0.057(3) 0.032(3)
C31 0.0260(15) 0.0528(19) 0.0525(19) -0.0032(15) 0.0142(13) -0.0113(14)
C33 0.059(2) 0.063(3) 0.0334(15) -0.0116(16) -0.0021(14) -0.0026(18)
C34 0.099(4) 0.083(3) 0.049(2) 0.034(2) 0.028(2) 0.049(3)
O1 0.123(3) 0.066(2) 0.0507(15) 0.0032(15) 0.0363(16) -0.003(2)
C39 0.050(2) 0.078(3) 0.058(2) 0.014(2) -0.0061(18) 0.003(2)
O3 0.081(3) 0.140(4) 0.111(3) 0.016(3) 0.012(2) -0.044(3)
C37 0.098(4) 0.080(3) 0.052(2) -0.001(2) 0.010(2) 0.024(3)
C36 0.164(6) 0.145(6) 0.060(3) 0.027(4) 0.056(3) 0.063(5)
C35 0.290(11) 0.106(6) 0.070(4) 0.025(3) 0.101(5) 0.048(6)

loop_
_atom_type_symbol
_atom_type_description
_atom_type_scat_dispersion_real
_atom_type_scat_dispersion_imag
_atom_type_scat_source
C C 0.0033 0.0016 'International Tables Vol C Tables 4.2.6.8 and 6.1.1.4'
H H 0.0000 0.0000 'International Tables Vol C Tables 4.2.6.8 and 6.1.1.4'
N N 0.0061 0.0033 'International Tables Vol C Tables 4.2.6.8 and 6.1.1.4'
O O 0.0106 0.0060 'International Tables Vol C Tables 4.2.6.8 and 6.1.1.4'
P P 0.1023 0.0942 'International Tables Vol C Tables 4.2.6.8 and 6.1.1.4'
S S 0.1246 0.1234 'International Tables Vol C Tables 4.2.6.8 and 6.1.1.4'

loop_
_geom_angle_atom_site_label_1
_geom_angle_atom_site_label_2
_geom_angle_atom_site_label_3
_geom_angle
O6 P1 C1 111.02(12)
O6 P1 C9 112.28(12)
C1 P1 C9 106.97(11)
O6 P1 C12 110.33(11)
C1 P1 C12 109.20(12)
C9 P1 C12 106.89(12)
O5 S2 O4 119.11(14)
O5 S2 N3 107.17(13)
O4 S2 N3 107.13(11)
O5 S2 C7 108.88(13)
O4 S2 C7 104.04(14)
N3 S2 C7 110.37(13)
C13 C1 C11 120.5(2)
C13 C1 P1 122.5(2)
C11 C1 P1 117.0(2)
C12 O2 H2A 109.5
C26 N3 C8 111.6(2)
C26 N3 S2 123.68(18)
C8 N3 S2 119.74(18)
C19 C7 C15 121.2(3)
C19 C7 S2 116.9(3)
C15 C7 S2 121.8(2)
N3 C8 C12 110.0(2)
N3 C8 C10 103.1(2)
C12 C8 C10 113.2(2)
N3 C8 H8A 110.1
C12 C8 H8A 110.1
C10 C8 H8A 110.1
C17 C9 C20 119.8(3)
C17 C9 P1 124.4(2)
C20 C9 P1 115.7(2)
C29 C10 C8 105.7(2)
C29 C10 H10A 110.6
C8 C10 H10A 110.6
C29 C10 H10B 110.6
C8 C10 H10B 110.6
H10A C10 H10B 108.7
C28 C11 C1 119.5(3)
C28 C11 H11A 120.2
C1 C11 H11A 120.2
O2 C12 C8 111.8(2)
O2 C12 P1 109.45(15)
C8 C12 P1 110.65(17)
O2 C12 H12A 108.3
C8 C12 H12A 108.3
P1 C12 H12A 108.3
C1 C13 C31 119.0(3)
C1 C13 H13A 120.5
C31 C13 H13A 120.5
C30 C14 C15 117.9(5)
C30 C14 C25 123.1(4)
C15 C14 C25 119.0(4)
N16 C15 C7 119.6(3)
N16 C15 C14 122.2(3)
C7 C15 C14 118.1(3)
C27 N16 C15 116.2(4)
C9 C17 C18 119.3(3)
C9 C17 H17A 120.4
C18 C17 H17A 120.4
C22 C18 C17 121.1(3)
C22 C18 H18A 119.4
C17 C18 H18A 119.4
C7 C19 C21 119.6(4)
C7 C19 H19A 120.2
C21 C19 H19A 120.2
C33 C20 C9 119.7(3)
C33 C20 H20A 120.2
C9 C20 H20A 120.2
C25 C21 C19 121.3(4)
C25 C21 H21A 119.3
C19 C21 H21A 119.3
C18 C22 C33 119.2(3)
C18 C22 H22A 120.4
C33 C22 H22A 120.4
C31 C24 C28 121.0(3)
C31 C24 H24A 119.5
C28 C24 H24A 119.5
C21 C25 C14 120.8(4)
C21 C25 H25A 119.6
C14 C25 H25A 119.6
N3 C26 C29 102.7(2)
N3 C26 H26A 111.2
C29 C26 H26A 111.2
N3 C26 H26B 111.2
C29 C26 H26B 111.2
H26A C26 H26B 109.1
N16 C27 C34 125.5(5)
N16 C27 H27A 117.3
C34 C27 H27A 117.3
C24 C28 C11 119.8(3)
C24 C28 H28A 120.1
C11 C28 H28A 120.1
C10 C29 C26 103.3(2)
C10 C29 H29A 111.1
C26 C29 H29A 111.1
C10 C29 H29B 111.1
C26 C29 H29B 111.1
H29A C29 H29B 109.1
C34 C30 C14 120.1(4)
C34 C30 H30A 119.9
C14 C30 H30A 119.9
C24 C31 C13 120.1(3)
C24 C31 H31A 120.0
C13 C31 H31A 120.0
C20 C33 C22 120.9(3)
C20 C33 H33A 119.5
C22 C33 H33A 119.5
C30 C34 C27 118.0(4)
C30 C34 H34A 121.0
C27 C34 H34A 121.0
C39 O1 C35 117.0(5)
O3 C39 O1 122.6(5)
O3 C39 C37 125.3(5)
O1 C39 C37 112.1(4)
C39 C37 H37A 109.5
C39 C37 H37B 109.5
H37A C37 H37B 109.5
C39 C37 H37C 109.5
H37A C37 H37C 109.5
H37B C37 H37C 109.5
C35 C36 H36A 109.5
C35 C36 H36B 109.5
H36A C36 H36B 109.5
C35 C36 H36C 109.5
H36A C36 H36C 109.5
H36B C36 H36C 109.5
C36 C35 O1 118.1(5)
C36 C35 H35B 107.8
O1 C35 H35B 107.8
C36 C35 H35C 107.8
O1 C35 H35C 107.8
H35B C35 H35C 107.1

loop_
_geom_bond_atom_site_label_1
_geom_bond_atom_site_label_2
_geom_bond_distance
P1 O6 1.478(2)
P1 C1 1.782(2)
P1 C9 1.796(3)
P1 C12 1.824(2)
S2 O5 1.419(2)
S2 O4 1.419(2)
S2 N3 1.596(2)
S2 C7 1.774(3)
C1 C13 1.375(4)
C1 C11 1.385(4)
O2 C12 1.397(3)
O2 H2A 0.8200
N3 C26 1.473(4)
N3 C8 1.475(3)
C7 C19 1.360(4)
C7 C15 1.406(4)
C8 C12 1.520(3)
C8 C10 1.532(4)
C8 H8A 0.9800
C9 C17 1.372(4)
C9 C20 1.395(4)
C10 C29 1.508(4)
C10 H10A 0.9700
C10 H10B 0.9700
C11 C28 1.377(4)
C11 H11A 0.9300
C12 H12A 0.9800
C13 C31 1.391(4)
C13 H13A 0.9300
C14 C30 1.379(6)
C14 C15 1.416(5)
C14 C25 1.419(7)
C15 N16 1.353(5)
N16 C27 1.324(4)
C17 C18 1.376(4)
C17 H17A 0.9300
C18 C22 1.364(5)
C18 H18A 0.9300
C19 C21 1.408(6)
C19 H19A 0.9300
C20 C33 1.353(5)
C20 H20A 0.9300
C21 C25 1.320(7)
C21 H21A 0.9300
C22 C33 1.377(6)
C22 H22A 0.9300
C24 C31 1.358(5)
C24 C28 1.368(5)
C24 H24A 0.9300
C25 H25A 0.9300
C26 C29 1.514(5)
C26 H26A 0.9700
C26 H26B 0.9700
C27 C34 1.378(7)
C27 H27A 0.9300
C28 H28A 0.9300
C29 H29A 0.9700
C29 H29B 0.9700
C30 C34 1.355(8)
C30 H30A 0.9300
C31 H31A 0.9300
C33 H33A 0.9300
C34 H34A 0.9300
O1 C39 1.309(6)
O1 C35 1.434(5)
C39 O3 1.197(6)
C39 C37 1.461(6)
C37 H37A 0.9600
C37 H37B 0.9600
C37 H37C 0.9600
C36 C35 1.272(9)
C36 H36A 0.9600
C36 H36B 0.9600
C36 H36C 0.9600
C35 H35B 0.9700
C35 H35C 0.9700
